data_4131614
loop_
_publ_author_name
'Kuznetsov, Dmitry M.'
'Kutateladze, Andrei G.'

_publ_section_title
;
 Step-Economical Photoassisted Diversity-Oriented Synthesis: Sustaining
 Cascade Photoreactions in Oxalyl Anilides to Access Complex
 Polyheterocyclic Molecular Architectures.
;
_journal_issue 46
_journal_name_full 'Journal of the American Chemical Society'
_journal_page_first 16584
_journal_page_last 16590
_journal_paper_doi 10.1021/jacs.7b07598
_journal_volume 139
_journal_year 2017
_chemical_formula_moiety 'C23 H20 N2 O4'
_chemical_formula_sum 'C23 H20 N2 O4'
_chemical_formula_weight 388.41
_space_group_IT_number 14
_space_group_name_Hall '-P 2yn'
_space_group_name_H-M_alt 'P 1 21/n 1'
_symmetry_cell_setting monoclinic
_symmetry_space_group_name_H-M 'P 1 21/n 1'
_atom_sites_solution_hydrogens geom
_atom_sites_solution_primary direct
_atom_sites_solution_secondary difmap
_audit_creation_method SHELXL-97
_cell_angle_alpha 90.00
_cell_angle_beta 95.6180(10)
_cell_angle_gamma 90.00
_cell_formula_units_Z 4
_cell_length_a 10.16500(10)
_cell_length_b 15.7014(2)
_cell_length_c 11.7761(2)
_cell_measurement_reflns_used 9283
_cell_measurement_temperature 296(2)
_cell_measurement_theta_max 26.98
_cell_measurement_theta_min 2.17
_cell_volume 1870.49(4)
_computing_cell_refinement 'Bruker SAINT'
_computing_data_collection 'Bruker APEX2'
_computing_data_reduction 'Bruker SAINT'
_computing_molecular_graphics 'Bruker SHELXTL'
_computing_publication_material 'Bruker SHELXTL'
_computing_structure_refinement 'SHELXL-97 (Sheldrick, 2008)'
_computing_structure_solution 'SHELXS-97 (Sheldrick, 2008)'
_diffrn_ambient_temperature 296(2)
_diffrn_detector_area_resol_mean 8.33
_diffrn_measured_fraction_theta_full 1.000
_diffrn_measured_fraction_theta_max 1.000
_diffrn_measurement_device_type 'Bruker D8 APEX II Diffractometer'
_diffrn_measurement_method '\f and \w scans'
_diffrn_radiation_monochromator graphite
_diffrn_radiation_source 'fine-focus sealed tube'
_diffrn_radiation_type MoK\a
_diffrn_radiation_wavelength 0.71073
_diffrn_reflns_av_R_equivalents 0.0230
_diffrn_reflns_av_sigmaI/netI 0.0063
_diffrn_reflns_limit_h_max 13
_diffrn_reflns_limit_h_min -13
_diffrn_reflns_limit_k_max 20
_diffrn_reflns_limit_k_min -20
_diffrn_reflns_limit_l_max 15
_diffrn_reflns_limit_l_min -15
_diffrn_reflns_number 119209
_diffrn_reflns_theta_full 27.10
_diffrn_reflns_theta_max 27.10
_diffrn_reflns_theta_min 2.17
_exptl_absorpt_coefficient_mu 0.095
_exptl_absorpt_correction_T_max 0.9858
_exptl_absorpt_correction_T_min 0.9450
_exptl_absorpt_correction_type multi-scan
_exptl_absorpt_process_details
;
Krause, L.; Herbst-Irmer, R.; Sheldrick, G. M.; Stalke, D. (2015). J. Appl.
Cryst. 48, 3-10.
;
_exptl_crystal_colour colourless
_exptl_crystal_density_diffrn 1.379
_exptl_crystal_density_method 'not measured'
_exptl_crystal_description Triangle
_exptl_crystal_F_000 816
_exptl_crystal_size_max 0.60
_exptl_crystal_size_mid 0.45
_exptl_crystal_size_min 0.15
_refine_diff_density_max 0.253
_refine_diff_density_min -0.195
_refine_diff_density_rms 0.036
_refine_ls_extinction_method none
_refine_ls_goodness_of_fit_ref 0.995
_refine_ls_matrix_type full
_refine_ls_number_parameters 264
_refine_ls_number_reflns 4116
_refine_ls_number_restraints 0
_refine_ls_restrained_S_all 0.995
_refine_ls_R_factor_all 0.0420
_refine_ls_R_factor_gt 0.0382
_refine_ls_shift/su_max 0.000
_refine_ls_shift/su_mean 0.000
_refine_ls_structure_factor_coef Fsqd
_refine_ls_weighting_details 'calc w=1/[\s^2^(Fo^2^)+(0.0578P)^2^+0.5414P] where P=(Fo^2^+2Fc^2^)/3'
_refine_ls_weighting_scheme calc
_refine_ls_wR_factor_gt 0.1033
_refine_ls_wR_factor_ref 0.1077
_reflns_number_gt 3699
_reflns_number_total 4116
_reflns_threshold_expression >2sigma(I)
_cod_data_source_file ja7b07598_si_003.cif
_cod_data_source_block dmk36654
_cod_depositor_comments
;
The following automatic conversions were performed:

data item '_symmetry_cell_setting' value 'Monoclinic' was changed to
'monoclinic' in accordance with the
/home/saulius/struct/COD-crude-data/automatic-downloads/DataCite-retrospective/ACS/depositions/lib/dictionaries/cif_core.dic
dictionary named 'cif_core.dic' version 2.4.2 last updated on
2011-04-26.

Automatic conversion script
Id: cif_fix_values 6909 2019-04-08 15:41:33Z antanas 
;
_cod_original_sg_symbol_H-M 'P2(1)/n  '
_cod_database_code 4131614

loop_
_symmetry_equiv_pos_as_xyz
'x, y, z'
'-x+1/2, y+1/2, -z+1/2'
'-x, -y, -z'
'x-1/2, -y-1/2, z-1/2'

loop_
_atom_site_label
_atom_site_type_symbol
_atom_site_fract_x
_atom_site_fract_y
_atom_site_fract_z
_atom_site_U_iso_or_equiv
_atom_site_adp_type
_atom_site_occupancy
_atom_site_symmetry_multiplicity
_atom_site_calc_flag
_atom_site_refinement_flags
O1 O 0.39896(9) 0.28766(6) 0.27430(8) 0.0477(2) Uani 1 1 d .
H1 H 0.3968 0.3365 0.2496 0.071 Uiso 1 1 calc R
O2 O 0.08611(10) -0.04053(6) 0.27295(8) 0.0486(2) Uani 1 1 d .
O3 O 0.14116(9) -0.04983(5) 0.52288(8) 0.0466(2) Uani 1 1 d .
O4 O 0.23532(10) 0.26197(6) 0.70759(7) 0.0444(2) Uani 1 1 d .
N1 N 0.17712(9) 0.09402(6) 0.49927(8) 0.0319(2) Uani 1 1 d .
N2 N 0.12371(9) 0.10279(6) 0.30753(8) 0.0336(2) Uani 1 1 d .
C1 C 0.55966(18) 0.03118(11) 0.79915(16) 0.0664(5) Uani 1 1 d .
H1A H 0.6359 0.0104 0.8400 0.080 Uiso 1 1 calc R
C2 C 0.4541(2) 0.05614(11) 0.85444(14) 0.0669(5) Uani 1 1 d .
H2 H 0.4592 0.0532 0.9336 0.080 Uiso 1 1 calc R
C3 C 0.33976(17) 0.08580(10) 0.79378(12) 0.0531(4) Uani 1 1 d .
H3 H 0.2682 0.1015 0.8326 0.064 Uiso 1 1 calc R
C4 C 0.33062(12) 0.09235(7) 0.67634(10) 0.0360(3) Uani 1 1 d .
C5 C 0.20513(11) 0.12838(7) 0.61429(10) 0.0336(2) Uani 1 1 d .
H5 H 0.1310 0.1142 0.6582 0.040 Uiso 1 1 calc R
C6 C 0.15490(11) 0.15603(7) 0.40682(9) 0.0309(2) Uani 1 1 d .
C7 C 0.13432(11) 0.13881(7) 0.19786(10) 0.0339(2) Uani 1 1 d .
C8 C 0.07829(13) 0.09753(8) 0.10017(11) 0.0422(3) Uani 1 1 d .
H8 H 0.0335 0.0463 0.1060 0.051 Uiso 1 1 calc R
C9 C 0.08979(14) 0.13336(9) -0.00530(11) 0.0478(3) Uani 1 1 d .
H9 H 0.0533 0.1058 -0.0709 0.057 Uiso 1 1 calc R
C10 C 0.15497(14) 0.20975(10) -0.01420(11) 0.0486(3) Uani 1 1 d .
H10 H 0.1610 0.2341 -0.0855 0.058 Uiso 1 1 calc R
C11 C 0.20723(12) 0.22753(7) 0.59689(10) 0.0345(2) Uani 1 1 d .
C12 C 0.31314(12) 0.25110(7) 0.51574(10) 0.0349(2) Uani 1 1 d .
H12A H 0.3133 0.3122 0.5038 0.042 Uiso 1 1 calc R
H12B H 0.4000 0.2346 0.5502 0.042 Uiso 1 1 calc R
C13 C 0.28335(11) 0.20525(7) 0.40014(9) 0.0309(2) Uani 1 1 d .
H13 H 0.3543 0.1641 0.3918 0.037 Uiso 1 1 calc R
C14 C 0.26965(11) 0.26192(7) 0.29470(10) 0.0347(2) Uani 1 1 d .
H14 H 0.2175 0.3124 0.3102 0.042 Uiso 1 1 calc R
C15 C 0.20275(11) 0.21554(7) 0.19101(10) 0.0343(2) Uani 1 1 d .
C16 C 0.21128(13) 0.25007(9) 0.08276(11) 0.0427(3) Uani 1 1 d .
H16 H 0.2558 0.3013 0.0758 0.051 Uiso 1 1 calc R
C17 C 0.11205(11) 0.01981(7) 0.33642(11) 0.0351(2) Uani 1 1 d .
C18 C 0.14318(10) 0.01465(7) 0.46584(10) 0.0341(2) Uani 1 1 d .
C19 C 0.04637(11) 0.21538(7) 0.43630(11) 0.0369(3) Uani 1 1 d .
H19 H -0.0308 0.2254 0.3890 0.044 Uiso 1 1 calc R
C20 C 0.07412(12) 0.25134(8) 0.53716(11) 0.0389(3) Uani 1 1 d .
H20 H 0.0163 0.2884 0.5688 0.047 Uiso 1 1 calc R
C21 C 0.2284(2) 0.35197(10) 0.71670(14) 0.0636(4) Uani 1 1 d .
H21A H 0.2888 0.3776 0.6690 0.095 Uiso 1 1 calc R
H21B H 0.2516 0.3686 0.7945 0.095 Uiso 1 1 calc R
H21C H 0.1401 0.3706 0.6927 0.095 Uiso 1 1 calc R
C22 C 0.43778(14) 0.06721(11) 0.62136(13) 0.0526(4) Uani 1 1 d .
H22 H 0.4337 0.0705 0.5422 0.063 Uiso 1 1 calc R
C23 C 0.55146(16) 0.03716(12) 0.68279(17) 0.0679(5) Uani 1 1 d .
H23 H 0.6231 0.0208 0.6445 0.081 Uiso 1 1 calc R

loop_
_atom_site_aniso_label
_atom_site_aniso_U_11
_atom_site_aniso_U_22
_atom_site_aniso_U_33
_atom_site_aniso_U_23
_atom_site_aniso_U_13
_atom_site_aniso_U_12
O1 0.0475(5) 0.0445(5) 0.0510(5) 0.0123(4) 0.0049(4) -0.0149(4)
O2 0.0571(6) 0.0305(4) 0.0570(6) -0.0070(4) -0.0011(4) -0.0031(4)
O3 0.0508(5) 0.0298(4) 0.0594(6) 0.0123(4) 0.0055(4) -0.0010(4)
O4 0.0605(6) 0.0380(5) 0.0350(5) -0.0049(3) 0.0069(4) 0.0057(4)
N1 0.0334(5) 0.0270(4) 0.0360(5) 0.0042(4) 0.0062(4) -0.0003(4)
N2 0.0365(5) 0.0279(5) 0.0363(5) -0.0005(4) 0.0027(4) -0.0029(4)
C1 0.0623(10) 0.0571(9) 0.0738(11) 0.0030(8) -0.0235(8) 0.0096(7)
C2 0.0955(13) 0.0565(9) 0.0443(8) 0.0061(7) -0.0147(8) 0.0118(9)
C3 0.0706(9) 0.0495(8) 0.0397(7) 0.0058(6) 0.0081(6) 0.0132(7)
C4 0.0414(6) 0.0301(5) 0.0368(6) 0.0027(4) 0.0053(5) 0.0018(5)
C5 0.0354(6) 0.0326(6) 0.0342(6) 0.0029(4) 0.0106(4) 0.0015(4)
C6 0.0337(5) 0.0263(5) 0.0330(5) 0.0024(4) 0.0046(4) -0.0009(4)
C7 0.0340(5) 0.0328(6) 0.0348(6) 0.0004(4) 0.0036(4) 0.0041(4)
C8 0.0433(6) 0.0397(6) 0.0428(7) -0.0057(5) 0.0003(5) 0.0024(5)
C9 0.0514(7) 0.0546(8) 0.0364(6) -0.0077(6) -0.0001(5) 0.0084(6)
C10 0.0537(8) 0.0593(8) 0.0333(6) 0.0043(6) 0.0074(5) 0.0082(6)
C11 0.0397(6) 0.0310(6) 0.0335(6) -0.0011(4) 0.0074(4) 0.0021(4)
C12 0.0386(6) 0.0310(5) 0.0355(6) 0.0000(4) 0.0049(4) -0.0051(4)
C13 0.0327(5) 0.0266(5) 0.0339(5) 0.0012(4) 0.0057(4) -0.0019(4)
C14 0.0397(6) 0.0275(5) 0.0370(6) 0.0034(4) 0.0054(5) -0.0022(4)
C15 0.0355(6) 0.0331(6) 0.0348(6) 0.0020(4) 0.0054(4) 0.0036(4)
C16 0.0455(7) 0.0443(7) 0.0392(6) 0.0062(5) 0.0083(5) 0.0023(5)
C17 0.0300(5) 0.0273(5) 0.0480(7) -0.0003(5) 0.0037(5) 0.0000(4)
C18 0.0277(5) 0.0283(5) 0.0469(6) 0.0036(5) 0.0067(4) 0.0004(4)
C19 0.0328(6) 0.0317(6) 0.0462(6) 0.0042(5) 0.0043(5) 0.0031(4)
C20 0.0386(6) 0.0326(6) 0.0466(7) 0.0011(5) 0.0109(5) 0.0071(5)
C21 0.0953(13) 0.0420(8) 0.0528(9) -0.0126(6) 0.0026(8) 0.0080(8)
C22 0.0429(7) 0.0688(9) 0.0461(7) 0.0018(7) 0.0052(6) 0.0137(7)
C23 0.0450(8) 0.0830(12) 0.0744(11) 0.0009(9) -0.0010(7) 0.0185(8)

loop_
_atom_type_symbol
_atom_type_description
_atom_type_scat_dispersion_real
_atom_type_scat_dispersion_imag
_atom_type_scat_source
C C 0.0033 0.0016 'International Tables Vol C Tables 4.2.6.8 and 6.1.1.4'
H H 0.0000 0.0000 'International Tables Vol C Tables 4.2.6.8 and 6.1.1.4'
N N 0.0061 0.0033 'International Tables Vol C Tables 4.2.6.8 and 6.1.1.4'
O O 0.0106 0.0060 'International Tables Vol C Tables 4.2.6.8 and 6.1.1.4'

loop_
_geom_angle_atom_site_label_1
_geom_angle_atom_site_label_2
_geom_angle_atom_site_label_3
_geom_angle
C14 O1 H1 109.5
C11 O4 C21 116.31(10)
C18 N1 C5 129.53(10)
C18 N1 C6 112.57(9)
C5 N1 C6 116.54(9)
C17 N2 C7 128.76(10)
C17 N2 C6 111.73(9)
C7 N2 C6 118.27(9)
C23 C1 C2 118.96(15)
C23 C1 H1A 120.5
C2 C1 H1A 120.5
C1 C2 C3 120.65(15)
C1 C2 H2 119.7
C3 C2 H2 119.7
C2 C3 C4 120.84(15)
C2 C3 H3 119.6
C4 C3 H3 119.6
C22 C4 C3 118.06(12)
C22 C4 C5 123.15(11)
C3 C4 C5 118.78(11)
N1 C5 C4 112.82(9)
N1 C5 C11 104.42(9)
C4 C5 C11 114.28(10)
N1 C5 H5 108.4
C4 C5 H5 108.4
C11 C5 H5 108.4
N2 C6 N1 102.87(9)
N2 C6 C19 115.78(9)
N1 C6 C19 107.64(9)
N2 C6 C13 111.83(9)
N1 C6 C13 107.77(9)
C19 C6 C13 110.32(9)
C8 C7 C15 121.28(11)
C8 C7 N2 120.22(11)
C15 C7 N2 118.50(10)
C9 C8 C7 119.36(12)
C9 C8 H8 120.3
C7 C8 H8 120.3
C8 C9 C10 120.46(12)
C8 C9 H9 119.8
C10 C9 H9 119.8
C16 C10 C9 119.97(12)
C16 C10 H10 120.0
C9 C10 H10 120.0
O4 C11 C20 115.19(10)
O4 C11 C12 112.74(10)
C20 C11 C12 107.34(9)
O4 C11 C5 105.23(9)
C20 C11 C5 106.46(10)
C12 C11 C5 109.61(9)
C13 C12 C11 110.10(9)
C13 C12 H12A 109.6
C11 C12 H12A 109.6
C13 C12 H12B 109.6
C11 C12 H12B 109.6
H12A C12 H12B 108.2
C14 C13 C6 109.12(9)
C14 C13 C12 116.17(9)
C6 C13 C12 106.60(9)
C14 C13 H13 108.2
C6 C13 H13 108.2
C12 C13 H13 108.2
O1 C14 C15 110.42(9)
O1 C14 C13 107.00(9)
C15 C14 C13 111.86(9)
O1 C14 H14 109.2
C15 C14 H14 109.2
C13 C14 H14 109.2
C16 C15 C7 117.60(11)
C16 C15 C14 118.92(11)
C7 C15 C14 123.47(10)
C10 C16 C15 121.31(13)
C10 C16 H16 119.3
C15 C16 H16 119.3
O2 C17 N2 127.75(12)
O2 C17 C18 125.54(11)
N2 C17 C18 106.67(9)
O3 C18 N1 128.97(12)
O3 C18 C17 125.58(11)
N1 C18 C17 105.40(9)
C20 C19 C6 111.96(10)
C20 C19 H19 124.0
C6 C19 H19 124.0
C19 C20 C11 114.58(10)
C19 C20 H20 122.7
C11 C20 H20 122.7
O4 C21 H21A 109.5
O4 C21 H21B 109.5
H21A C21 H21B 109.5
O4 C21 H21C 109.5
H21A C21 H21C 109.5
H21B C21 H21C 109.5
C4 C22 C23 120.64(14)
C4 C22 H22 119.7
C23 C22 H22 119.7
C1 C23 C22 120.84(16)
C1 C23 H23 119.6
C22 C23 H23 119.6

loop_
_geom_bond_atom_site_label_1
_geom_bond_atom_site_label_2
_geom_bond_distance
O1 C14 1.4180(14)
O1 H1 0.8200
O2 C17 1.2195(14)
O3 C18 1.2162(14)
O4 C11 1.4144(14)
O4 C21 1.4195(17)
N1 C18 1.3418(14)
N1 C5 1.4600(15)
N1 C6 1.4615(13)
N2 C17 1.3548(14)
N2 C7 1.4236(15)
N2 C6 1.4470(14)
C1 C23 1.368(3)
C1 C2 1.366(3)
C1 H1A 0.9300
C2 C3 1.384(2)
C2 H2 0.9300
C3 C4 1.3808(18)
C3 H3 0.9300
C4 C22 1.3783(18)
C4 C5 1.5161(16)
C5 C11 1.5707(16)
C5 H5 0.9800
C6 C19 1.5103(15)
C6 C13 1.5259(15)
C7 C8 1.3926(17)
C7 C15 1.3975(16)
C8 C9 1.3789(19)
C8 H8 0.9300
C9 C10 1.379(2)
C9 H9 0.9300
C10 C16 1.3799(19)
C10 H10 0.9300
C11 C20 1.5096(17)
C11 C12 1.5526(16)
C12 C13 1.5435(15)
C12 H12A 0.9700
C12 H12B 0.9700
C13 C14 1.5228(15)
C13 H13 0.9800
C14 C15 1.5235(16)
C14 H14 0.9800
C15 C16 1.3958(17)
C16 H16 0.9300
C17 C18 1.5281(18)
C19 C20 1.3205(18)
C19 H19 0.9300
C20 H20 0.9300
C21 H21A 0.9600
C21 H21B 0.9600
C21 H21C 0.9600
C22 C23 1.385(2)
C22 H22 0.9300
C23 H23 0.9300
